data_7116806
loop_
_publ_author_name
'Xiaoguang Zhou'
'Bing Wei'
'Xiu-Li Sun'
'Yong Tang'
'Zuowei Xie'

_publ_section_title
;
 Asymmetric hydroamination catalyzed by a new chiral zirconium system:
 reaction scope and mechanism
;
_journal_name_full Chem.Commun.
_journal_page_first 5751
_journal_paper_doi 10.1039/C4cc10032H
_journal_volume 51
_journal_year 2015
_chemical_absolute_configuration ad
_chemical_formula_sum 'C51 H55 N O2 Zr'
_chemical_formula_weight 805.18
_chemical_name_systematic
; 
 ? 
;
_space_group_IT_number 19
_symmetry_cell_setting orthorhombic
_symmetry_space_group_name_Hall 'P 2ac 2ab'
_symmetry_space_group_name_H-M 'P 21 21 21'
_atom_sites_solution_hydrogens geom
_atom_sites_solution_primary direct
_atom_sites_solution_secondary difmap
_audit_creation_method SHELXL-97
_audit_update_record
;
2014-07-26 deposited with the CCDC.
2015-02-19 downloaded from the CCDC.
;
_cell_angle_alpha 90.00
_cell_angle_beta 90.00
_cell_angle_gamma 90.00
_cell_formula_units_Z 4
_cell_length_a 10.4071(8)
_cell_length_b 20.0669(15)
_cell_length_c 20.1804(14)
_cell_measurement_reflns_used 7522
_cell_measurement_temperature 133(2)
_cell_measurement_theta_max 28.10
_cell_measurement_theta_min 2.20
_cell_volume 4214.4(5)
_computing_cell_refinement 'Bruker SAINT'
_computing_data_collection 'Bruker APEX2'
_computing_data_reduction 'Bruker SAINT'
_computing_molecular_graphics 'Bruker SHELXTL'
_computing_publication_material 'Bruker SHELXTL'
_computing_structure_refinement 'SHELXL-97 (Sheldrick, 1997)'
_computing_structure_solution 'SHELXS-97 (Sheldrick, 1990)'
_diffrn_ambient_temperature 133(2)
_diffrn_measured_fraction_theta_full 0.999
_diffrn_measured_fraction_theta_max 0.999
_diffrn_measurement_device_type 'Bruker APEX-II CCD'
_diffrn_measurement_method '\f and \w scans'
_diffrn_radiation_monochromator graphite
_diffrn_radiation_source 'fine-focus sealed tube'
_diffrn_radiation_type MoK\a
_diffrn_radiation_wavelength 0.71073
_diffrn_reflns_av_R_equivalents 0.0658
_diffrn_reflns_av_sigmaI/netI 0.0727
_diffrn_reflns_limit_h_max 14
_diffrn_reflns_limit_h_min -14
_diffrn_reflns_limit_k_max 28
_diffrn_reflns_limit_k_min -28
_diffrn_reflns_limit_l_max 28
_diffrn_reflns_limit_l_min -19
_diffrn_reflns_number 41831
_diffrn_reflns_theta_full 30.54
_diffrn_reflns_theta_max 30.54
_diffrn_reflns_theta_min 2.02
_diffrn_standards_number 0
_exptl_absorpt_coefficient_mu 0.301
_exptl_absorpt_correction_T_max 0.9763
_exptl_absorpt_correction_T_min 0.9150
_exptl_absorpt_correction_type multi-scan
_exptl_crystal_colour colourless
_exptl_crystal_density_diffrn 1.269
_exptl_crystal_density_method 'not measured'
_exptl_crystal_description block
_exptl_crystal_F_000 1696
_exptl_crystal_size_max 0.30
_exptl_crystal_size_mid 0.10
_exptl_crystal_size_min 0.08
_refine_diff_density_max 0.735
_refine_diff_density_min -0.982
_refine_diff_density_rms 0.074
_refine_ls_abs_structure_details 'Flack H D (1983), Acta Cryst. A39, 876-881'
_refine_ls_abs_structure_Flack -0.03(2)
_refine_ls_extinction_method none
_refine_ls_goodness_of_fit_ref 0.980
_refine_ls_hydrogen_treatment mixed
_refine_ls_matrix_type full
_refine_ls_number_parameters 501
_refine_ls_number_reflns 12891
_refine_ls_number_restraints 0
_refine_ls_restrained_S_all 0.980
_refine_ls_R_factor_all 0.0695
_refine_ls_R_factor_gt 0.0434
_refine_ls_shift/su_max 0.023
_refine_ls_shift/su_mean 0.002
_refine_ls_structure_factor_coef Fsqd
_refine_ls_weighting_details 'calc w=1/[\s^2^(Fo^2^)+(0.0501P)^2^+0.0000P] where P=(Fo^2^+2Fc^2^)/3'
_refine_ls_weighting_scheme calc
_refine_ls_wR_factor_gt 0.0876
_refine_ls_wR_factor_ref 0.0974
_reflns_number_gt 10164
_reflns_number_total 12891
_reflns_threshold_expression >2sigma(I)
_cod_data_source_file c4cc10032h2.cif
_cod_data_source_block 5b
_cod_original_sg_symbol_H-M P2(1)2(1)2(1)
_cod_database_code 7116806

loop_
_symmetry_equiv_pos_as_xyz
'x, y, z'
'x+1/2, -y+1/2, -z'
'-x, y+1/2, -z+1/2'
'-x+1/2, -y, z+1/2'

loop_
_atom_site_label
_atom_site_type_symbol
_atom_site_fract_x
_atom_site_fract_y
_atom_site_fract_z
_atom_site_U_iso_or_equiv
_atom_site_adp_type
_atom_site_occupancy
_atom_site_symmetry_multiplicity
_atom_site_calc_flag
_atom_site_refinement_flags
Zr1 Zr 0.36353(2) 0.272366(11) 0.216973(12) 0.01740(5) Uani 1 1 d .
O1 O 0.38671(14) 0.33155(7) 0.29654(8) 0.0175(3) Uani 1 1 d .
O2 O 0.25371(17) 0.23651(9) 0.14560(9) 0.0260(4) Uani 1 1 d .
N1 N 0.16408(17) 0.32680(9) 0.22570(10) 0.0170(4) Uani 1 1 d .
C1 C 0.1331(3) 0.26013(13) 0.12158(13) 0.0286(6) Uani 1 1 d .
C2 C 0.0672(2) 0.29354(13) 0.18115(13) 0.0222(5) Uani 1 1 d .
H2 H 0.0225 0.2581 0.2073 0.027 Uiso 1 1 calc R
C3 C 0.1138(2) 0.32703(11) 0.29513(12) 0.0190(5) Uani 1 1 d .
H3A H 0.1116 0.2805 0.3114 0.023 Uiso 1 1 calc R
H3B H 0.0243 0.3437 0.2944 0.023 Uiso 1 1 calc R
C4 C 0.1895(2) 0.36833(11) 0.34355(13) 0.0171(5) Uani 1 1 d .
C5 C 0.1251(2) 0.40632(11) 0.39042(12) 0.0193(5) Uani 1 1 d .
H5 H 0.0338 0.4058 0.3907 0.023 Uiso 1 1 calc R
C6 C 0.1891(2) 0.44506(12) 0.43681(13) 0.0182(5) Uani 1 1 d .
C7 C 0.3244(2) 0.44689(12) 0.43231(12) 0.0175(5) Uani 1 1 d .
H7 H 0.3702 0.4746 0.4623 0.021 Uiso 1 1 calc R
C8 C 0.3938(2) 0.41036(11) 0.38634(12) 0.0149(4) Uani 1 1 d .
C9 C 0.3253(2) 0.36878(11) 0.34167(12) 0.0153(4) Uani 1 1 d .
C29 C 0.1206(2) 0.48780(13) 0.48875(14) 0.0244(5) Uani 1 1 d .
C30 C 0.1411(4) 0.56148(16) 0.4736(2) 0.0541(10) Uani 1 1 d .
H30A H 0.1029 0.5722 0.4305 0.081 Uiso 1 1 calc R
H30B H 0.2334 0.5711 0.4724 0.081 Uiso 1 1 calc R
H30C H 0.1003 0.5885 0.5081 0.081 Uiso 1 1 calc R
C31 C 0.1797(3) 0.4748(2) 0.55833(17) 0.0497(9) Uani 1 1 d .
H31A H 0.1425 0.5059 0.5905 0.075 Uiso 1 1 calc R
H31B H 0.2730 0.4813 0.5564 0.075 Uiso 1 1 calc R
H31C H 0.1611 0.4289 0.5720 0.075 Uiso 1 1 calc R
C32 C -0.0217(3) 0.4726(2) 0.4940(2) 0.0562(11) Uani 1 1 d .
H32A H -0.0603 0.5007 0.5284 0.084 Uiso 1 1 calc R
H32B H -0.0336 0.4255 0.5056 0.084 Uiso 1 1 calc R
H32C H -0.0634 0.4816 0.4514 0.084 Uiso 1 1 calc R
C26 C -0.0305(3) 0.34843(13) 0.16574(15) 0.0285(6) Uani 1 1 d .
H26A H -0.0671 0.3423 0.1208 0.034 Uiso 1 1 calc R
H26B H -0.1015 0.3479 0.1984 0.034 Uiso 1 1 calc R
C27 C 0.0442(3) 0.41382(15) 0.16993(19) 0.0397(8) Uani 1 1 d .
H27A H -0.0014 0.4460 0.1987 0.048 Uiso 1 1 calc R
H27B H 0.0542 0.4337 0.1253 0.048 Uiso 1 1 calc R
C28 C 0.1756(2) 0.39641(12) 0.19932(13) 0.0229(5) Uani 1 1 d .
H28A H 0.2430 0.3987 0.1648 0.027 Uiso 1 1 calc R
H28B H 0.1980 0.4278 0.2354 0.027 Uiso 1 1 calc R
C24 C 0.1593(3) 0.30492(18) 0.06210(15) 0.0422(8) Uani 1 1 d .
H24A H 0.2175 0.3410 0.0752 0.063 Uiso 1 1 calc R
H24B H 0.0782 0.3239 0.0462 0.063 Uiso 1 1 calc R
H24C H 0.1991 0.2787 0.0267 0.063 Uiso 1 1 calc R
C25 C 0.0491(3) 0.20154(17) 0.09945(18) 0.0406(8) Uani 1 1 d .
H25A H 0.0879 0.1802 0.0606 0.061 Uiso 1 1 calc R
H25B H -0.0368 0.2178 0.0880 0.061 Uiso 1 1 calc R
H25C H 0.0425 0.1691 0.1356 0.061 Uiso 1 1 calc R
C33 C 0.5412(2) 0.41865(11) 0.37860(12) 0.0149(4) Uani 1 1 d .
C17 C 0.3965(2) 0.17466(12) 0.27205(15) 0.0279(6) Uani 1 1 d .
H17A H 0.4220 0.1388 0.2411 0.033 Uiso 1 1 calc R
H17B H 0.4640 0.1797 0.3063 0.033 Uiso 1 1 calc R
C18 C 0.2706(3) 0.16010(12) 0.30263(14) 0.0253(6) Uani 1 1 d .
C19 C 0.2401(3) 0.18178(14) 0.36678(16) 0.0337(7) Uani 1 1 d .
H19 H 0.3042 0.2033 0.3926 0.040 Uiso 1 1 calc R
C20 C 0.1181(4) 0.17254(15) 0.39357(17) 0.0437(9) Uani 1 1 d .
H20 H 0.0996 0.1881 0.4370 0.052 Uiso 1 1 calc R
C21 C 0.0250(3) 0.14107(17) 0.35744(19) 0.0471(9) Uani 1 1 d .
H21 H -0.0580 0.1345 0.3759 0.057 Uiso 1 1 calc R
C22 C 0.0517(3) 0.11888(16) 0.29417(19) 0.0412(8) Uani 1 1 d .
H22 H -0.0133 0.0972 0.2691 0.049 Uiso 1 1 calc R
C23 C 0.1729(3) 0.12810(14) 0.26685(15) 0.0309(7) Uani 1 1 d .
H23 H 0.1898 0.1125 0.2233 0.037 Uiso 1 1 calc R
C10 C 0.5127(3) 0.32011(14) 0.14865(14) 0.0282(6) Uani 1 1 d .
H10A H 0.4859 0.3235 0.1017 0.034 Uiso 1 1 calc R
H10B H 0.5483 0.3628 0.1651 0.034 Uiso 1 1 calc R
C11 C 0.5908(2) 0.26199(14) 0.16380(14) 0.0282(6) Uani 1 1 d .
C12 C 0.6606(2) 0.25729(13) 0.22369(17) 0.0323(6) Uani 1 1 d .
H12 H 0.6646 0.2950 0.2520 0.039 Uiso 1 1 calc R
C13 C 0.7232(3) 0.19954(16) 0.24229(18) 0.0391(8) Uani 1 1 d .
H13 H 0.7710 0.1986 0.2824 0.047 Uiso 1 1 calc R
C14 C 0.7168(3) 0.14282(17) 0.2030(2) 0.0493(10) Uani 1 1 d .
H14 H 0.7619 0.1035 0.2151 0.059 Uiso 1 1 calc R
C15 C 0.6440(3) 0.14472(16) 0.14597(18) 0.0457(8) Uani 1 1 d .
H15 H 0.6363 0.1057 0.1196 0.055 Uiso 1 1 calc R
C16 C 0.5813(3) 0.20280(16) 0.12620(17) 0.0375(7) Uani 1 1 d .
H16 H 0.5314 0.2026 0.0868 0.045 Uiso 1 1 calc R
C34 C 0.5659(2) 0.44205(11) 0.30669(12) 0.0159(5) Uani 1 1 d .
C35 C 0.4755(2) 0.48313(11) 0.27609(13) 0.0197(5) Uani 1 1 d .
H35 H 0.3962 0.4914 0.2979 0.024 Uiso 1 1 calc R
C36 C 0.4980(2) 0.51226(12) 0.21469(14) 0.0234(5) Uani 1 1 d .
H36 H 0.4341 0.5396 0.1949 0.028 Uiso 1 1 calc R
C37 C 0.6130(3) 0.50154(13) 0.18241(13) 0.0262(6) Uani 1 1 d .
H37 H 0.6295 0.5217 0.1407 0.031 Uiso 1 1 calc R
C38 C 0.7036(2) 0.46109(12) 0.21164(15) 0.0264(6) Uani 1 1 d .
H38 H 0.7827 0.4532 0.1896 0.032 Uiso 1 1 calc R
C39 C 0.6812(2) 0.43142(12) 0.27314(13) 0.0210(5) Uani 1 1 d .
H39 H 0.7451 0.4037 0.2923 0.025 Uiso 1 1 calc R
C40 C 0.5911(2) 0.47392(12) 0.42575(12) 0.0166(5) Uani 1 1 d .
C41 C 0.6244(3) 0.53741(11) 0.40454(13) 0.0213(5) Uani 1 1 d .
H41 H 0.6166 0.5485 0.3589 0.026 Uiso 1 1 calc R
C42 C 0.6694(2) 0.58549(13) 0.44927(15) 0.0276(6) Uani 1 1 d .
H42 H 0.6917 0.6287 0.4337 0.033 Uiso 1 1 calc R
C43 C 0.6815(2) 0.57063(14) 0.51538(15) 0.0278(6) Uani 1 1 d .
H43 H 0.7131 0.6031 0.5455 0.033 Uiso 1 1 calc R
C44 C 0.6472(3) 0.50777(13) 0.53773(13) 0.0255(5) Uani 1 1 d .
H44 H 0.6540 0.4973 0.5835 0.031 Uiso 1 1 calc R
C45 C 0.6027(2) 0.45990(13) 0.49343(13) 0.0219(5) Uani 1 1 d .
H45 H 0.5799 0.4170 0.5094 0.026 Uiso 1 1 calc R
C46 C 0.6124(2) 0.35336(11) 0.39794(12) 0.0163(5) Uani 1 1 d .
C47 C 0.5481(3) 0.29449(12) 0.41358(13) 0.0220(5) Uani 1 1 d .
H47 H 0.4573 0.2927 0.4094 0.026 Uiso 1 1 calc R
C48 C 0.6140(3) 0.23819(12) 0.43525(14) 0.0289(6) Uani 1 1 d .
H48 H 0.5677 0.1986 0.4451 0.035 Uiso 1 1 calc R
C49 C 0.7467(3) 0.23939(13) 0.44256(15) 0.0322(6) Uani 1 1 d .
H49 H 0.7915 0.2011 0.4577 0.039 Uiso 1 1 calc R
C50 C 0.8125(3) 0.29745(14) 0.42744(15) 0.0291(6) Uani 1 1 d .
H50 H 0.9034 0.2988 0.4317 0.035 Uiso 1 1 calc R
C51 C 0.7462(2) 0.35380(13) 0.40604(13) 0.0226(5) Uani 1 1 d .
H51 H 0.7928 0.3934 0.3967 0.027 Uiso 1 1 calc R

loop_
_atom_site_aniso_label
_atom_site_aniso_U_11
_atom_site_aniso_U_22
_atom_site_aniso_U_33
_atom_site_aniso_U_23
_atom_site_aniso_U_13
_atom_site_aniso_U_12
Zr1 0.01637(8) 0.01804(9) 0.01781(10) -0.00363(10) -0.00004(10) 0.00004(9)
O1 0.0140(8) 0.0192(7) 0.0192(9) -0.0021(6) 0.0003(6) 0.0017(6)
O2 0.0211(8) 0.0327(10) 0.0243(10) -0.0105(8) -0.0024(7) -0.0014(8)
N1 0.0163(9) 0.0171(8) 0.0176(11) -0.0011(8) -0.0025(8) -0.0012(7)
C1 0.0241(11) 0.0367(15) 0.0251(13) -0.0076(11) -0.0062(12) -0.0016(12)
C2 0.0196(12) 0.0258(12) 0.0211(14) 0.0011(10) -0.0057(10) -0.0031(9)
C3 0.0152(11) 0.0214(10) 0.0205(14) 0.0014(9) -0.0004(9) -0.0024(8)
C4 0.0149(10) 0.0175(11) 0.0191(13) -0.0006(9) -0.0013(9) -0.0011(9)
C5 0.0099(10) 0.0232(11) 0.0247(13) 0.0018(9) 0.0014(10) -0.0022(9)
C6 0.0159(10) 0.0200(11) 0.0186(13) -0.0006(9) 0.0035(9) 0.0005(9)
C7 0.0156(10) 0.0192(11) 0.0176(12) -0.0008(9) -0.0007(9) -0.0022(8)
C8 0.0142(10) 0.0163(10) 0.0143(11) 0.0017(9) -0.0001(8) 0.0001(8)
C9 0.0163(10) 0.0151(10) 0.0145(11) 0.0014(9) -0.0002(9) 0.0006(8)
C29 0.0164(12) 0.0287(12) 0.0282(14) -0.0074(11) 0.0060(11) 0.0029(10)
C30 0.069(2) 0.0367(17) 0.057(2) -0.0071(15) 0.022(2) 0.011(2)
C31 0.0406(18) 0.080(3) 0.0283(18) -0.0137(17) 0.0050(15) 0.0057(18)
C32 0.0251(15) 0.080(3) 0.063(3) -0.042(2) 0.0169(16) -0.0077(17)
C26 0.0203(12) 0.0332(14) 0.0321(16) 0.0021(12) -0.0101(11) 0.0010(11)
C27 0.0303(15) 0.0300(15) 0.059(2) 0.0117(15) -0.0185(15) -0.0020(12)
C28 0.0204(11) 0.0224(11) 0.0257(15) 0.0059(10) -0.0043(10) -0.0027(9)
C24 0.045(2) 0.063(2) 0.0191(15) 0.0016(14) -0.0042(13) 0.0007(16)
C25 0.0285(15) 0.0500(19) 0.043(2) -0.0219(15) -0.0096(14) -0.0027(13)
C33 0.0133(10) 0.0148(10) 0.0167(12) -0.0005(9) -0.0003(9) 0.0004(8)
C17 0.0250(12) 0.0193(11) 0.0393(18) 0.0022(11) -0.0002(11) 0.0028(9)
C18 0.0296(13) 0.0165(11) 0.0296(15) 0.0063(10) 0.0016(11) 0.0071(10)
C19 0.0495(18) 0.0205(12) 0.0311(17) 0.0102(12) 0.0042(14) 0.0023(13)
C20 0.063(2) 0.0333(15) 0.0351(18) 0.0136(13) 0.0220(17) 0.0076(16)
C21 0.0366(17) 0.050(2) 0.055(2) 0.0264(18) 0.0183(17) 0.0084(15)
C22 0.0266(14) 0.0452(18) 0.052(2) 0.0156(16) -0.0031(15) -0.0020(13)
C23 0.0308(14) 0.0280(13) 0.0339(18) 0.0038(12) 0.0015(12) 0.0023(11)
C10 0.0293(14) 0.0349(15) 0.0205(14) -0.0002(12) 0.0031(11) -0.0054(12)
C11 0.0221(11) 0.0348(16) 0.0276(15) -0.0079(12) 0.0082(11) -0.0066(11)
C12 0.0232(12) 0.0328(14) 0.0409(17) -0.0120(13) 0.0006(12) -0.0037(9)
C13 0.0250(14) 0.0401(17) 0.052(2) -0.0041(15) -0.0031(13) -0.0028(12)
C14 0.0250(14) 0.0369(16) 0.086(3) -0.0100(18) 0.0061(17) 0.0048(12)
C15 0.0341(16) 0.0414(16) 0.062(2) -0.0241(16) 0.0156(18) -0.0043(15)
C16 0.0301(14) 0.0458(17) 0.0366(18) -0.0195(14) 0.0098(13) -0.0063(13)
C34 0.0168(10) 0.0159(10) 0.0150(11) -0.0027(9) -0.0008(9) -0.0035(9)
C35 0.0203(10) 0.0222(11) 0.0166(12) 0.0004(10) -0.0008(10) -0.0001(9)
C36 0.0269(12) 0.0227(11) 0.0208(13) 0.0034(11) -0.0053(12) -0.0036(9)
C37 0.0363(16) 0.0251(12) 0.0174(13) 0.0010(10) 0.0019(11) -0.0078(11)
C38 0.0255(12) 0.0275(12) 0.0263(15) -0.0026(12) 0.0079(12) -0.0020(9)
C39 0.0203(10) 0.0197(11) 0.0230(15) -0.0006(10) 0.0036(10) -0.0009(9)
C40 0.0132(9) 0.0193(11) 0.0175(12) -0.0024(9) -0.0013(9) 0.0011(8)
C41 0.0213(12) 0.0199(10) 0.0228(13) 0.0003(9) -0.0009(11) -0.0001(10)
C42 0.0242(13) 0.0214(12) 0.0373(17) -0.0076(11) 0.0029(11) -0.0034(10)
C43 0.0212(11) 0.0318(14) 0.0304(16) -0.0194(12) -0.0006(11) -0.0005(11)
C44 0.0200(12) 0.0381(14) 0.0184(12) -0.0095(10) -0.0032(11) 0.0052(12)
C45 0.0199(12) 0.0264(12) 0.0194(13) 0.0005(10) -0.0003(10) 0.0017(9)
C46 0.0165(11) 0.0180(10) 0.0145(11) -0.0026(8) -0.0016(8) 0.0023(8)
C47 0.0229(12) 0.0197(11) 0.0233(14) 0.0010(10) -0.0021(10) 0.0006(9)
C48 0.0339(15) 0.0164(12) 0.0364(16) 0.0043(10) -0.0011(12) 0.0007(10)
C49 0.0348(14) 0.0258(15) 0.0360(17) 0.0040(12) -0.0058(13) 0.0143(12)
C50 0.0201(12) 0.0326(14) 0.0346(17) 0.0008(12) -0.0039(12) 0.0076(11)
C51 0.0180(11) 0.0251(12) 0.0247(14) -0.0016(10) -0.0012(10) 0.0038(10)

loop_
_atom_type_symbol
_atom_type_description
_atom_type_scat_dispersion_real
_atom_type_scat_dispersion_imag
_atom_type_scat_source
C C 0.0033 0.0016 'International Tables Vol C Tables 4.2.6.8 and 6.1.1.4'
H H 0.0000 0.0000 'International Tables Vol C Tables 4.2.6.8 and 6.1.1.4'
N N 0.0061 0.0033 'International Tables Vol C Tables 4.2.6.8 and 6.1.1.4'
O O 0.0106 0.0060 'International Tables Vol C Tables 4.2.6.8 and 6.1.1.4'
Zr Zr -2.9673 0.5597 'International Tables Vol C Tables 4.2.6.8 and 6.1.1.4'

loop_
_geom_angle_atom_site_label_1
_geom_angle_atom_site_label_2
_geom_angle_atom_site_label_3
_geom_angle
O2 Zr1 O1 150.09(7)
O2 Zr1 C17 97.43(9)
O1 Zr1 C17 95.77(9)
O2 Zr1 C10 96.08(9)
O1 Zr1 C10 98.77(9)
C17 Zr1 C10 123.51(10)
O2 Zr1 N1 73.33(7)
O1 Zr1 N1 76.81(6)
C17 Zr1 N1 119.72(8)
C10 Zr1 N1 116.72(9)
O2 Zr1 C11 101.30(8)
O1 Zr1 C11 105.49(7)
C17 Zr1 C11 89.73(9)
C10 Zr1 C11 33.79(9)
N1 Zr1 C11 150.34(8)
C9 O1 Zr1 144.52(14)
C1 O2 Zr1 129.50(15)
C3 N1 C28 110.96(18)
C3 N1 C2 109.04(17)
C28 N1 C2 104.73(19)
C3 N1 Zr1 112.34(13)
C28 N1 Zr1 109.61(13)
C2 N1 Zr1 109.89(14)
O2 C1 C24 107.8(2)
O2 C1 C25 110.2(2)
C24 C1 C25 109.0(2)
O2 C1 C2 105.8(2)
C24 C1 C2 116.0(2)
C25 C1 C2 107.9(2)
N1 C2 C26 104.30(19)
N1 C2 C1 111.2(2)
C26 C2 C1 116.8(2)
N1 C2 H2 108.1
C26 C2 H2 108.1
C1 C2 H2 108.1
N1 C3 C4 115.29(18)
N1 C3 H3A 108.5
C4 C3 H3A 108.5
N1 C3 H3B 108.5
C4 C3 H3B 108.5
H3A C3 H3B 107.5
C5 C4 C9 119.9(2)
C5 C4 C3 119.5(2)
C9 C4 C3 120.6(2)
C4 C5 C6 122.4(2)
C4 C5 H5 118.8
C6 C5 H5 118.8
C5 C6 C7 116.8(2)
C5 C6 C29 123.5(2)
C7 C6 C29 119.6(2)
C8 C7 C6 123.3(2)
C8 C7 H7 118.3
C6 C7 H7 118.3
C7 C8 C9 118.3(2)
C7 C8 C33 121.7(2)
C9 C8 C33 119.7(2)
O1 C9 C4 119.4(2)
O1 C9 C8 121.3(2)
C4 C9 C8 119.2(2)
C30 C29 C32 110.3(3)
C30 C29 C6 109.9(2)
C32 C29 C6 113.0(2)
C30 C29 C31 106.8(3)
C32 C29 C31 106.8(3)
C6 C29 C31 109.9(2)
C29 C30 H30A 109.5
C29 C30 H30B 109.5
H30A C30 H30B 109.5
C29 C30 H30C 109.5
H30A C30 H30C 109.5
H30B C30 H30C 109.5
C29 C31 H31A 109.5
C29 C31 H31B 109.5
H31A C31 H31B 109.5
C29 C31 H31C 109.5
H31A C31 H31C 109.5
H31B C31 H31C 109.5
C29 C32 H32A 109.5
C29 C32 H32B 109.5
H32A C32 H32B 109.5
C29 C32 H32C 109.5
H32A C32 H32C 109.5
H32B C32 H32C 109.5
C27 C26 C2 105.6(2)
C27 C26 H26A 110.6
C2 C26 H26A 110.6
C27 C26 H26B 110.6
C2 C26 H26B 110.6
H26A C26 H26B 108.8
C26 C27 C28 106.3(2)
C26 C27 H27A 110.5
C28 C27 H27A 110.5
C26 C27 H27B 110.5
C28 C27 H27B 110.5
H27A C27 H27B 108.7
N1 C28 C27 106.2(2)
N1 C28 H28A 110.5
C27 C28 H28A 110.5
N1 C28 H28B 110.5
C27 C28 H28B 110.5
H28A C28 H28B 108.7
C1 C24 H24A 109.5
C1 C24 H24B 109.5
H24A C24 H24B 109.5
C1 C24 H24C 109.5
H24A C24 H24C 109.5
H24B C24 H24C 109.5
C1 C25 H25A 109.5
C1 C25 H25B 109.5
H25A C25 H25B 109.5
C1 C25 H25C 109.5
H25A C25 H25C 109.5
H25B C25 H25C 109.5
C34 C33 C46 114.33(19)
C34 C33 C40 107.61(18)
C46 C33 C40 106.80(18)
C34 C33 C8 106.97(18)
C46 C33 C8 110.83(18)
C40 C33 C8 110.26(19)
C18 C17 Zr1 103.90(15)
C18 C17 H17A 111.0
Zr1 C17 H17A 111.0
C18 C17 H17B 111.0
Zr1 C17 H17B 111.0
H17A C17 H17B 109.0
C19 C18 C23 116.9(3)
C19 C18 C17 121.7(3)
C23 C18 C17 121.2(3)
C20 C19 C18 121.6(3)
C20 C19 H19 119.2
C18 C19 H19 119.2
C21 C20 C19 120.1(3)
C21 C20 H20 120.0
C19 C20 H20 120.0
C20 C21 C22 120.0(3)
C20 C21 H21 120.0
C22 C21 H21 120.0
C21 C22 C23 120.5(3)
C21 C22 H22 119.8
C23 C22 H22 119.8
C22 C23 C18 121.0(3)
C22 C23 H23 119.5
C18 C23 H23 119.5
C11 C10 Zr1 85.21(16)
C11 C10 H10A 114.4
Zr1 C10 H10A 114.4
C11 C10 H10B 114.4
Zr1 C10 H10B 114.4
H10A C10 H10B 111.6
C16 C11 C12 116.1(3)
C16 C11 C10 121.5(3)
C12 C11 C10 121.4(2)
C16 C11 Zr1 102.99(18)
C12 C11 Zr1 96.87(17)
C10 C11 Zr1 61.00(14)
C13 C12 C11 122.1(3)
C13 C12 H12 119.0
C11 C12 H12 119.0
C12 C13 C14 120.6(3)
C12 C13 H13 119.7
C14 C13 H13 119.7
C15 C14 C13 118.7(3)
C15 C14 H14 120.6
C13 C14 H14 120.6
C14 C15 C16 121.3(3)
C14 C15 H15 119.4
C16 C15 H15 119.4
C15 C16 C11 121.1(3)
C15 C16 H16 119.5
C11 C16 H16 119.5
C35 C34 C39 117.1(2)
C35 C34 C33 118.8(2)
C39 C34 C33 123.5(2)
C36 C35 C34 122.0(2)
C36 C35 H35 119.0
C34 C35 H35 119.0
C37 C36 C35 120.1(2)
C37 C36 H36 119.9
C35 C36 H36 119.9
C38 C37 C36 118.9(2)
C38 C37 H37 120.5
C36 C37 H37 120.5
C37 C38 C39 121.2(2)
C37 C38 H38 119.4
C39 C38 H38 119.4
C34 C39 C38 120.7(2)
C34 C39 H39 119.7
C38 C39 H39 119.7
C41 C40 C45 117.6(2)
C41 C40 C33 123.4(2)
C45 C40 C33 118.9(2)
C40 C41 C42 121.1(2)
C40 C41 H41 119.4
C42 C41 H41 119.4
C43 C42 C41 120.5(3)
C43 C42 H42 119.8
C41 C42 H42 119.8
C42 C43 C44 119.4(2)
C42 C43 H43 120.3
C44 C43 H43 120.3
C43 C44 C45 120.3(3)
C43 C44 H44 119.8
C45 C44 H44 119.8
C44 C45 C40 121.1(2)
C44 C45 H45 119.4
C40 C45 H45 119.4
C47 C46 C51 117.1(2)
C47 C46 C33 122.9(2)
C51 C46 C33 119.8(2)
C48 C47 C46 121.5(2)
C48 C47 H47 119.2
C46 C47 H47 119.2
C49 C48 C47 120.6(2)
C49 C48 H48 119.7
C47 C48 H48 119.7
C50 C49 C48 118.9(2)
C50 C49 H49 120.6
C48 C49 H49 120.6
C49 C50 C51 120.4(3)
C49 C50 H50 119.8
C51 C50 H50 119.8
C50 C51 C46 121.5(2)
C50 C51 H51 119.2
C46 C51 H51 119.2

loop_
_geom_bond_atom_site_label_1
_geom_bond_atom_site_label_2
_geom_bond_distance
Zr1 O2 1.9745(17)
Zr1 O1 2.0118(16)
Zr1 C17 2.280(3)
Zr1 C10 2.287(3)
Zr1 N1 2.3521(18)
Zr1 C11 2.606(3)
O1 C9 1.340(3)
O2 C1 1.427(3)
N1 C3 1.496(3)
N1 C28 1.500(3)
N1 C2 1.507(3)
C1 C24 1.524(4)
C1 C25 1.532(4)
C1 C2 1.538(4)
C2 C26 1.531(4)
C2 H2 1.0000
C3 C4 1.504(3)
C3 H3A 0.9900
C3 H3B 0.9900
C4 C5 1.388(3)
C4 C9 1.414(3)
C5 C6 1.387(3)
C5 H5 0.9500
C6 C7 1.412(3)
C6 C29 1.530(3)
C7 C8 1.385(3)
C7 H7 0.9500
C8 C9 1.420(3)
C8 C33 1.551(3)
C29 C30 1.525(4)
C29 C32 1.516(4)
C29 C31 1.555(5)
C30 H30A 0.9800
C30 H30B 0.9800
C30 H30C 0.9800
C31 H31A 0.9800
C31 H31B 0.9800
C31 H31C 0.9800
C32 H32A 0.9800
C32 H32B 0.9800
C32 H32C 0.9800
C26 C27 1.527(4)
C26 H26A 0.9900
C26 H26B 0.9900
C27 C28 1.531(4)
C27 H27A 0.9900
C27 H27B 0.9900
C28 H28A 0.9900
C28 H28B 0.9900
C24 H24A 0.9800
C24 H24B 0.9800
C24 H24C 0.9800
C25 H25A 0.9800
C25 H25B 0.9800
C25 H25C 0.9800
C33 C34 1.547(3)
C33 C46 1.555(3)
C33 C40 1.551(3)
C17 C18 1.477(4)
C17 H17A 0.9900
C17 H17B 0.9900
C18 C19 1.402(4)
C18 C23 1.403(4)
C19 C20 1.392(5)
C19 H19 0.9500
C20 C21 1.368(5)
C20 H20 0.9500
C21 C22 1.380(5)
C21 H21 0.9500
C22 C23 1.389(4)
C22 H22 0.9500
C23 H23 0.9500
C10 C11 1.454(4)
C10 H10A 0.9900
C10 H10B 0.9900
C11 C16 1.413(4)
C11 C12 1.413(4)
C12 C13 1.381(4)
C12 H12 0.9500
C13 C14 1.389(5)
C13 H13 0.9500
C14 C15 1.378(5)
C14 H14 0.9500
C15 C16 1.394(5)
C15 H15 0.9500
C16 H16 0.9500
C34 C35 1.395(3)
C34 C39 1.393(3)
C35 C36 1.390(4)
C35 H35 0.9500
C36 C37 1.380(4)
C36 H36 0.9500
C37 C38 1.376(4)
C37 H37 0.9500
C38 C39 1.396(4)
C38 H38 0.9500
C39 H39 0.9500
C40 C41 1.388(3)
C40 C45 1.400(4)
C41 C42 1.402(4)
C41 H41 0.9500
C42 C43 1.373(4)
C42 H42 0.9500
C43 C44 1.386(4)
C43 H43 0.9500
C44 C45 1.391(4)
C44 H44 0.9500
C45 H45 0.9500
C46 C47 1.394(3)
C46 C51 1.403(3)
C47 C48 1.392(3)
C47 H47 0.9500
C48 C49 1.389(4)
C48 H48 0.9500
C49 C50 1.385(4)
C49 H49 0.9500
C50 C51 1.393(4)
C50 H50 0.9500
C51 H51 0.9500

loop_
_geom_torsion_atom_site_label_1
_geom_torsion_atom_site_label_2
_geom_torsion_atom_site_label_3
_geom_torsion_atom_site_label_4
_geom_torsion
O2 Zr1 O1 C9 12.1(3)
C17 Zr1 O1 C9 -103.8(3)
C10 Zr1 O1 C9 130.9(2)
N1 Zr1 O1 C9 15.4(2)
C11 Zr1 O1 C9 164.9(2)
O1 Zr1 O2 C1 15.5(3)
C17 Zr1 O2 C1 131.0(2)
C10 Zr1 O2 C1 -104.0(2)
N1 Zr1 O2 C1 12.1(2)
C11 Zr1 O2 C1 -137.8(2)
O2 Zr1 N1 C3 131.85(15)
O1 Zr1 N1 C3 -46.41(13)
C17 Zr1 N1 C3 42.74(17)
C10 Zr1 N1 C3 -139.70(14)
C11 Zr1 N1 C3 -144.62(17)
O2 Zr1 N1 C28 -104.31(16)
O1 Zr1 N1 C28 77.43(15)
C17 Zr1 N1 C28 166.58(16)
C10 Zr1 N1 C28 -15.86(19)
C11 Zr1 N1 C28 -20.8(2)
O2 Zr1 N1 C2 10.27(15)
O1 Zr1 N1 C2 -168.00(16)
C17 Zr1 N1 C2 -78.84(18)
C10 Zr1 N1 C2 98.72(17)
C11 Zr1 N1 C2 93.8(2)
Zr1 O2 C1 C24 94.8(2)
Zr1 O2 C1 C25 -146.4(2)
Zr1 O2 C1 C2 -29.9(3)
C3 N1 C2 C26 82.2(2)
C28 N1 C2 C26 -36.6(2)
Zr1 N1 C2 C26 -154.28(17)
C3 N1 C2 C1 -151.1(2)
C28 N1 C2 C1 90.1(2)
Zr1 N1 C2 C1 -27.6(2)
O2 C1 C2 N1 34.2(3)
C24 C1 C2 N1 -85.3(3)
C25 C1 C2 N1 152.2(2)
O2 C1 C2 C26 153.7(2)
C24 C1 C2 C26 34.2(3)
C25 C1 C2 C26 -88.3(3)
C28 N1 C3 C4 -55.6(2)
C2 N1 C3 C4 -170.42(19)
Zr1 N1 C3 C4 67.5(2)
N1 C3 C4 C5 139.6(2)
N1 C3 C4 C9 -40.4(3)
C9 C4 C5 C6 -0.6(4)
C3 C4 C5 C6 179.5(2)
C4 C5 C6 C7 3.1(4)
C4 C5 C6 C29 179.6(2)
C5 C6 C7 C8 -2.7(4)
C29 C6 C7 C8 -179.3(2)
C6 C7 C8 C9 -0.3(4)
C6 C7 C8 C33 174.2(2)
Zr1 O1 C9 C4 6.4(4)
Zr1 O1 C9 C8 -171.62(17)
C5 C4 C9 O1 179.5(2)
C3 C4 C9 O1 -0.5(3)
C5 C4 C9 C8 -2.5(3)
C3 C4 C9 C8 177.5(2)
C7 C8 C9 O1 -179.2(2)
C33 C8 C9 O1 6.2(3)
C7 C8 C9 C4 2.8(3)
C33 C8 C9 C4 -171.7(2)
C5 C6 C29 C30 -111.5(3)
C7 C6 C29 C30 64.9(4)
C5 C6 C29 C32 12.1(4)
C7 C6 C29 C32 -171.4(3)
C5 C6 C29 C31 131.3(3)
C7 C6 C29 C31 -52.3(3)
N1 C2 C26 C27 28.5(3)
C1 C2 C26 C27 -94.6(3)
C2 C26 C27 C28 -9.7(3)
C3 N1 C28 C27 -86.8(3)
C2 N1 C28 C27 30.7(3)
Zr1 N1 C28 C27 148.5(2)
C26 C27 C28 N1 -12.8(3)
C7 C8 C33 C34 -119.5(2)
C9 C8 C33 C34 54.9(3)
C7 C8 C33 C46 115.3(2)
C9 C8 C33 C46 -70.4(3)
C7 C8 C33 C40 -2.8(3)
C9 C8 C33 C40 171.6(2)
O2 Zr1 C17 C18 -71.10(19)
O1 Zr1 C17 C18 81.99(18)
C10 Zr1 C17 C18 -173.49(17)
N1 Zr1 C17 C18 3.9(2)
C11 Zr1 C17 C18 -172.47(19)
Zr1 C17 C18 C19 -91.6(3)
Zr1 C17 C18 C23 83.7(3)
C23 C18 C19 C20 -0.6(4)
C17 C18 C19 C20 174.9(2)
C18 C19 C20 C21 0.7(4)
C19 C20 C21 C22 -0.5(5)
C20 C21 C22 C23 0.2(5)
C21 C22 C23 C18 -0.1(4)
C19 C18 C23 C22 0.3(4)
C17 C18 C23 C22 -175.2(2)
O2 Zr1 C10 C11 -101.26(17)
O1 Zr1 C10 C11 104.79(16)
C17 Zr1 C10 C11 1.8(2)
N1 Zr1 C10 C11 -175.63(14)
Zr1 C10 C11 C16 87.8(3)
Zr1 C10 C11 C12 -79.8(2)
O2 Zr1 C11 C16 -35.0(2)
O1 Zr1 C11 C16 158.4(2)
C17 Zr1 C11 C16 62.5(2)
C10 Zr1 C11 C16 -119.0(3)
N1 Zr1 C11 C16 -111.1(2)
O2 Zr1 C11 C12 -153.80(16)
O1 Zr1 C11 C12 39.64(18)
C17 Zr1 C11 C12 -56.28(18)
C10 Zr1 C11 C12 122.2(2)
N1 Zr1 C11 C12 130.11(18)
O2 Zr1 C11 C10 84.00(17)
O1 Zr1 C11 C10 -82.55(17)
C17 Zr1 C11 C10 -178.47(18)
N1 Zr1 C11 C10 7.9(3)
C16 C11 C12 C13 4.2(4)
C10 C11 C12 C13 172.4(3)
Zr1 C11 C12 C13 112.3(3)
C11 C12 C13 C14 -1.6(5)
C12 C13 C14 C15 -1.8(5)
C13 C14 C15 C16 2.5(5)
C14 C15 C16 C11 0.3(5)
C12 C11 C16 C15 -3.5(4)
C10 C11 C16 C15 -171.7(3)
Zr1 C11 C16 C15 -108.0(3)
C46 C33 C34 C35 156.4(2)
C40 C33 C34 C35 -85.1(2)
C8 C33 C34 C35 33.3(3)
C46 C33 C34 C39 -31.9(3)
C40 C33 C34 C39 86.5(3)
C8 C33 C34 C39 -155.0(2)
C39 C34 C35 C36 0.2(3)
C33 C34 C35 C36 172.4(2)
C34 C35 C36 C37 -0.7(4)
C35 C36 C37 C38 0.8(4)
C36 C37 C38 C39 -0.5(4)
C35 C34 C39 C38 0.1(3)
C33 C34 C39 C38 -171.7(2)
C37 C38 C39 C34 0.0(4)
C34 C33 C40 C41 12.6(3)
C46 C33 C40 C41 135.8(2)
C8 C33 C40 C41 -103.7(3)
C34 C33 C40 C45 -167.9(2)
C46 C33 C40 C45 -44.7(3)
C8 C33 C40 C45 75.8(3)
C45 C40 C41 C42 0.7(4)
C33 C40 C41 C42 -179.8(2)
C40 C41 C42 C43 0.0(4)
C41 C42 C43 C44 -0.8(4)
C42 C43 C44 C45 1.0(4)
C43 C44 C45 C40 -0.3(4)
C41 C40 C45 C44 -0.5(4)
C33 C40 C45 C44 179.9(2)
C34 C33 C46 C47 -115.2(3)
C40 C33 C46 C47 125.9(2)
C8 C33 C46 C47 5.7(3)
C34 C33 C46 C51 70.6(3)
C40 C33 C46 C51 -48.3(3)
C8 C33 C46 C51 -168.4(2)
C51 C46 C47 C48 -1.0(4)
C33 C46 C47 C48 -175.4(2)
C46 C47 C48 C49 0.6(4)
C47 C48 C49 C50 -0.5(4)
C48 C49 C50 C51 0.7(4)
C49 C50 C51 C46 -1.2(4)
C47 C46 C51 C50 1.3(4)
C33 C46 C51 C50 175.8(2)
